data_2011879
loop_
_publ_author_name
'Filip, Lorena A.'
'Caira, Mino R.'
'F\<arca\,s, Sorin I.'
'Boji\,t\<a, Marius T.'

_publ_section_title
;
 Triclinic polymorph of sulfasalazine
;
_journal_issue 4
_journal_name_full 'Acta Crystallographica Section C'
_journal_page_first 435
_journal_page_last 436
_journal_paper_doi 10.1107/S0108270100020771
_journal_volume 57
_journal_year 2001
_chemical_formula_moiety 'C18 H14 N4 O5 S1'
_chemical_formula_sum 'C18 H14 N4 O5 S'
_chemical_formula_weight 398.39
_chemical_melting_point 522.15
_chemical_name_common sulfasalazine
_chemical_name_systematic
;
2-hydroxy-5-[[4-[(2-pyridinylamino)sulfonyl]phenyl]azo]benzoic acid
;
_space_group_IT_number 2
_symmetry_cell_setting triclinic
_symmetry_space_group_name_Hall '-P 1'
_symmetry_space_group_name_H-M 'P -1'
_cell_angle_alpha 94.673(3)
_cell_angle_beta 92.059(3)
_cell_angle_gamma 106.633(3)
_cell_formula_units_Z 2
_cell_length_a 7.0170(10)
_cell_length_b 7.3070(10)
_cell_length_c 18.0910(10)
_cell_measurement_reflns_used 7652
_cell_measurement_temperature 298(2)
_cell_measurement_theta_max 27.75
_cell_measurement_theta_min 2.26
_cell_volume 884.11(18)
_computing_cell_refinement 'DENZO-SMN (Otwinowski & Minor, 1997)'
_computing_data_collection 'COLLECT (2000)'
_computing_data_reduction DENZO-SMN
_computing_molecular_graphics 'ZORTEP (Zsolnai & Pritzkow, 1994)'
_computing_publication_material SHELXL97
_computing_structure_refinement 'SHELXL97 (Sheldrick, 1997)'
_computing_structure_solution 'SHELXS97 (Sheldrick, 1990)'
_diffrn_ambient_temperature 298(2)
_diffrn_measured_fraction_theta_full .969
_diffrn_measured_fraction_theta_max .969
_diffrn_measurement_device_type 'Nonius Kappa CCD diffractometer'
_diffrn_measurement_method '1.2\% \f scans and \w scans'
_diffrn_radiation_monochromator graphite
_diffrn_radiation_source 'fine-focus sealed tube'
_diffrn_radiation_type MoK\a
_diffrn_radiation_wavelength .71073
_diffrn_reflns_av_R_equivalents .0184
_diffrn_reflns_av_sigmaI/netI .0445
_diffrn_reflns_limit_h_max 9
_diffrn_reflns_limit_h_min -9
_diffrn_reflns_limit_k_max 9
_diffrn_reflns_limit_k_min -8
_diffrn_reflns_limit_l_max 22
_diffrn_reflns_limit_l_min -23
_diffrn_reflns_number 7652
_diffrn_reflns_theta_full 27.75
_diffrn_reflns_theta_max 27.75
_diffrn_reflns_theta_min 2.26
_exptl_absorpt_coefficient_mu .224
_exptl_absorpt_correction_type none
_exptl_crystal_colour orange
_exptl_crystal_density_diffrn 1.497
_exptl_crystal_density_meas 1.48
_exptl_crystal_density_method 'flotation in aqueous KI'
_exptl_crystal_description prism
_exptl_crystal_F_000 412
_exptl_crystal_size_max .35
_exptl_crystal_size_mid .20
_exptl_crystal_size_min .14
_refine_diff_density_max .302
_refine_diff_density_min -.319
_refine_ls_extinction_coef none
_refine_ls_extinction_method none
_refine_ls_goodness_of_fit_ref 1.032
_refine_ls_hydrogen_treatment mixed
_refine_ls_matrix_type full
_refine_ls_number_parameters 262
_refine_ls_number_reflns 4046
_refine_ls_number_restraints 1
_refine_ls_restrained_S_all 1.032
_refine_ls_R_factor_all .0643
_refine_ls_R_factor_gt .0428
_refine_ls_shift/su_max <0.001
_refine_ls_shift/su_mean .000
_refine_ls_structure_factor_coef Fsqd
_refine_ls_weighting_details 'calc w=1/[\s^2^(Fo^2^)+(0.0484P)^2^+0.1794P] where P=(Fo^2^+2Fc^2^)/3'
_refine_ls_weighting_scheme calc
_refine_ls_wR_factor_ref .1134
_reflns_number_gt 3021
_reflns_number_total 4046
_reflns_threshold_expression I>2\s(I)
_cod_data_source_file gd1126.cif
_cod_data_source_block I
_cod_depositor_comments
;
The following automatic conversions were performed:
'_symmetry_cell_setting' value 'Triclinic' changed to 'triclinic'
according to '/home/saulius/struct/CIF-dictionaries/cif_core.dic'
dictionary named 'cif_core.dic' version 2.4.1 from 2010-06-29.

Automatic conversion script
Id: cif_fix_enum 1527 2010-12-29 10:47:43Z saulius 

The following automatic conversions were performed:

'_chemical_melting_point' value '249\%C' was changed to '522.15' - it
was converted from degrees Celsius(C) to Kelvins(K).

Automatic conversion script
Id: cif_fix_values 1646 2011-03-28 12:23:43Z adriana 

The following automatic conversions were performed:

'_chemical_melting_point' value '249\%C' was changed to '522.15' - it
was converted from degrees Celsius(C) to
Kelvins(K).

'_symmetry_cell_setting' value 'Triclinic' changed to
'triclinic' according to
/home/saulius/struct/CIF-dictionaries/cif_core.dic dictionary named
'cif_core.dic' version 2.4.1 from 2010-06-29.

Automatic conversion script
Id: cif_fix_values 1715 2011-07-08 13:25:40Z adriana 
;
_cod_original_formula_sum 'C18 H14 N4 O5 S1'
_cod_database_code 2011879
_cod_database_fobs_code 2011879

loop_
_symmetry_equiv_pos_as_xyz
'x, y, z'
'-x, -y, -z'

loop_
_atom_site_label
_atom_site_fract_x
_atom_site_fract_y
_atom_site_fract_z
_atom_site_U_iso_or_equiv
_atom_site_adp_type
_atom_site_calc_flag
_atom_site_refinement_flags
_atom_site_occupancy
_atom_site_disorder_assembly
_atom_site_disorder_group
_atom_site_type_symbol
N1 .5765(2) .0880(2) .36408(8) .0478(4) Uani d . 1 . . N
C2 .6969(3) .2346(2) .40835(10) .0416(4) Uani d . 1 . . C
C3 .6353(3) .3103(3) .47195(10) .0507(5) Uani d . 1 . . C
H3 .7232 .4090 .5027 .061 Uiso calc R 1 . . H
C4 .4397(3) .2362(3) .48920(13) .0613(6) Uani d . 1 . . C
H4 .3934 .2869 .5313 .074 Uiso calc R 1 . . H
C5 .3141(3) .0877(3) .44401(14) .0637(6) Uani d . 1 . . C
H5 .1817 .0367 .4546 .076 Uiso calc R 1 . . H
C6 .3888(3) .0163(3) .38280(12) .0583(5) Uani d . 1 . . C
H6 .3051 -.0869 .3528 .070 Uiso calc R 1 . . H
N7 .8950(2) .3061(2) .38584(8) .0442(4) Uani d D 1 . . N
H7 .934(3) .211(2) .3519(9) .053 Uiso d D 1 . . H
S8 .95555(6) .51649(6) .35133(2) .04352(15) Uani d . 1 . . S
O9 1.15455(17) .5453(2) .32961(8) .0589(4) Uani d . 1 . . O
O10 .91068(18) .65118(17) .40438(7) .0527(3) Uani d . 1 . . O
C11 .7931(2) .4841(2) .27155(9) .0388(4) Uani d . 1 . . C
C12 .6077(3) .5101(3) .27960(10) .0516(5) Uani d . 1 . . C
H12 .5745 .5567 .3252 .062 Uiso calc R 1 . . H
C13 .4720(3) .4661(3) .21897(11) .0566(5) Uani d . 1 . . C
H13 .3474 .4852 .2236 .068 Uiso calc R 1 . . H
C14 .5195(3) .3938(3) .15145(10) .0426(4) Uani d . 1 . . C
C15 .7069(3) .3706(3) .14339(10) .0452(4) Uani d . 1 . . C
H15 .7400 .3247 .0976 .054 Uiso calc R 1 . . H
C16 .8442(3) .4157(3) .20326(10) .0448(4) Uani d . 1 . . C
H16 .9703 .4005 .1981 .054 Uiso calc R 1 . . H
N17 .3630(2) .3489(2) .09440(9) .0502(4) Uani d . 1 . . N
N18 .4046(2) .2833(2) .03312(8) .0457(4) Uani d . 1 . . N
C19 .2435(2) .2371(2) -.02202(10) .0438(4) Uani d . 1 . . C
C20 .0560(3) .2614(3) -.00902(12) .0568(5) Uani d . 1 . . C
H20 .0334 .3136 .0373 .068 Uiso calc R 1 . . H
C21 -.0932(3) .2092(3) -.06368(12) .0631(6) Uani d . 1 . . C
H21 -.2167 .2267 -.0545 .076 Uiso calc R 1 . . H
C22 -.0621(3) .1296(3) -.13317(11) .0530(5) Uani d . 1 . . C
C23 .1253(3) .1086(2) -.14790(10) .0432(4) Uani d . 1 . . C
C24 .2761(3) .1624(2) -.09094(10) .0434(4) Uani d . 1 . . C
H24 .4007 .1473 -.0999 .052 Uiso calc R 1 . . H
C25 .1626(3) .0347(2) -.22239(10) .0469(4) Uani d . 1 . . C
O26 .34599(19) .04106(19) -.23240(8) .0555(4) Uani d . 1 . . O
H26 .365(3) -.011(3) -.2839(13) .067 Uiso d . 1 . . H
O27 .0270(2) -.0293(2) -.27170(8) .0625(4) Uani d . 1 . . O
O28 -.2159(2) .0791(3) -.18453(10) .0776(5) Uani d . 1 . . O
H28 -.164(4) .031(4) -.2244(16) .093 Uiso d . 1 . . H

loop_
_atom_site_aniso_label
_atom_site_aniso_U_11
_atom_site_aniso_U_22
_atom_site_aniso_U_33
_atom_site_aniso_U_12
_atom_site_aniso_U_13
_atom_site_aniso_U_23
N1 .0487(9) .0494(8) .0399(9) .0066(7) -.0006(7) .0024(7)
C2 .0432(9) .0484(9) .0338(9) .0140(7) -.0009(7) .0060(7)
C3 .0612(12) .0518(10) .0392(10) .0165(9) .0070(9) .0026(8)
C4 .0727(14) .0639(12) .0567(13) .0294(11) .0262(11) .0158(10)
C5 .0526(12) .0693(13) .0724(15) .0165(10) .0170(11) .0247(11)
C6 .0517(11) .0571(11) .0585(13) .0023(9) -.0009(10) .0118(10)
N7 .0417(8) .0544(9) .0351(8) .0143(7) -.0014(6) -.0038(6)
S8 .0355(2) .0513(3) .0352(2) .00235(18) .00055(17) -.00737(18)
O9 .0344(7) .0802(9) .0493(8) .0007(6) .0033(6) -.0097(7)
O10 .0529(7) .0522(7) .0426(7) .0035(6) .0027(6) -.0132(6)
C11 .0378(9) .0416(8) .0321(9) .0046(7) .0033(7) -.0007(7)
C12 .0473(10) .0736(12) .0333(10) .0197(9) .0057(8) -.0083(9)
C13 .0436(10) .0862(14) .0421(11) .0249(10) .0045(8) -.0055(10)
C14 .0391(9) .0520(10) .0345(9) .0112(7) .0017(7) .0004(7)
C15 .0470(10) .0565(10) .0310(9) .0149(8) .0047(7) -.0036(7)
C16 .0363(9) .0583(10) .0379(10) .0125(8) .0042(7) -.0025(8)
N17 .0450(8) .0668(10) .0371(9) .0159(7) -.0001(7) -.0027(7)
N18 .0419(8) .0557(9) .0359(8) .0107(7) -.0014(6) -.0023(7)
C19 .0380(9) .0503(10) .0402(10) .0092(7) -.0007(7) .0021(8)
C20 .0477(11) .0780(14) .0445(11) .0204(10) .0028(9) -.0040(10)
C21 .0395(10) .0903(16) .0612(14) .0250(10) .0003(9) -.0040(12)
C22 .0401(10) .0627(12) .0534(12) .0138(8) -.0102(9) -.0002(9)
C23 .0433(9) .0418(9) .0425(10) .0115(7) -.0039(8) -.0005(7)
C24 .0373(9) .0490(9) .0429(10) .0127(7) -.0035(7) -.0001(8)
C25 .0497(11) .0449(9) .0439(11) .0135(8) -.0088(8) -.0034(8)
O26 .0488(8) .0697(9) .0438(8) .0162(6) -.0039(6) -.0123(6)
O27 .0586(8) .0767(9) .0502(9) .0254(7) -.0180(7) -.0173(7)
O28 .0480(9) .1143(13) .0684(11) .0295(8) -.0207(8) -.0148(10)

loop_
_atom_type_symbol
_atom_type_description
_atom_type_scat_dispersion_real
_atom_type_scat_dispersion_imag
_atom_type_scat_source
C C .0033 .0016 'International Tables Vol C Tables 4.2.6.8 and 6.1.1.4'
H H .0000 .0000 'International Tables Vol C Tables 4.2.6.8 and 6.1.1.4'
N N .0061 .0033 'International Tables Vol C Tables 4.2.6.8 and 6.1.1.4'
O O .0106 .0060 'International Tables Vol C Tables 4.2.6.8 and 6.1.1.4'
S S .1246 .1234 'International Tables Vol C Tables 4.2.6.8 and 6.1.1.4'

loop_
_geom_angle_atom_site_label_1
_geom_angle_atom_site_label_2
_geom_angle_atom_site_label_3
_geom_angle
_geom_angle_publ_flag
C6 N1 C2 117.91(17) no
N1 C2 C3 122.51(17) no
N1 C2 N7 115.71(15) yes
C3 C2 N7 121.78(15) yes
C2 C3 C4 118.39(18) no
C2 C3 H3 120.8 no
C4 C3 H3 120.8 no
C5 C4 C3 119.78(19) no
C5 C4 H4 120.1 no
C3 C4 H4 120.1 no
C6 C5 C4 118.21(19) no
C6 C5 H5 120.9 no
C4 C5 H5 120.9 no
N1 C6 C5 123.15(19) no
N1 C6 H6 118.4 no
C5 C6 H6 118.4 no
C2 N7 S8 117.45(12) yes
C2 N7 H7 112.4(11) no
S8 N7 H7 109.4(11) no
O9 S8 O10 120.15(7) no
O9 S8 N7 105.22(8) no
O10 S8 N7 107.45(8) no
O9 S8 C11 109.47(8) no
O10 S8 C11 108.59(8) no
N7 S8 C11 104.87(7) yes
C12 C11 C16 120.76(16) no
C12 C11 S8 118.65(13) no
C16 C11 S8 120.30(13) no
C11 C12 C13 119.04(16) no
C11 C12 H12 120.5 no
C13 C12 H12 120.5 no
C12 C13 C14 120.65(17) no
C12 C13 H13 119.7 no
C14 C13 H13 119.7 no
C13 C14 C15 120.05(16) no
C13 C14 N17 114.60(16) no
C15 C14 N17 125.35(15) yes
C16 C15 C14 119.85(16) no
C16 C15 H15 120.1 no
C14 C15 H15 120.1 no
C15 C16 C11 119.61(16) no
C15 C16 H16 120.2 no
C11 C16 H16 120.2 no
N18 N17 C14 115.06(15) yes
N17 N18 C19 113.37(15) yes
C24 C19 C20 119.26(16) no
C24 C19 N18 117.12(15) no
C20 C19 N18 123.61(16) yes
C21 C20 C19 120.55(18) no
C21 C20 H20 119.7 no
C19 C20 H20 119.7 no
C20 C21 C22 120.41(18) no
C20 C21 H21 119.8 no
C22 C21 H21 119.8 no
O28 C22 C21 117.60(18) no
O28 C22 C23 122.43(18) no
C21 C22 C23 119.95(17) no
C24 C23 C22 118.68(17) no
C24 C23 C25 121.01(16) no
C22 C23 C25 120.30(16) no
C19 C24 C23 121.11(16) no
C19 C24 H24 119.4 no
C23 C24 H24 119.4 no
O27 C25 O26 122.76(17) no
O27 C25 C23 121.98(17) no
O26 C25 C23 115.26(15) no
C25 O26 H26 112.8(12) no
C22 O28 H28 103.1(17) no

loop_
_geom_bond_atom_site_label_1
_geom_bond_atom_site_label_2
_geom_bond_site_symmetry_2
_geom_bond_distance
_geom_bond_publ_flag
N1 C6 . 1.338(2) no
N1 C2 . 1.340(2) yes
C2 C3 . 1.373(2) no
C2 N7 . 1.425(2) yes
C3 C4 . 1.381(3) no
C3 H3 . .9300 no
C4 C5 . 1.371(3) no
C4 H4 . .9300 no
C5 C6 . 1.370(3) no
C5 H5 . .9300 no
C6 H6 . .9300 no
N7 S8 . 1.6539(16) yes
N7 H7 . .990(5) no
S8 O9 . 1.4258(13) no
S8 O10 . 1.4262(13) no
S8 C11 . 1.7637(17) yes
C11 C12 . 1.379(2) no
C11 C16 . 1.392(2) no
C12 C13 . 1.380(3) no
C12 H12 . .9300 no
C13 C14 . 1.381(2) no
C13 H13 . .9300 no
C14 C15 . 1.384(2) no
C14 N17 . 1.427(2) no
C15 C16 . 1.377(2) no
C15 H15 . .9300 no
C16 H16 . .9300 no
N17 N18 . 1.249(2) yes
N18 C19 . 1.426(2) no
C19 C24 . 1.374(2) no
C19 C20 . 1.402(3) no
C20 C21 . 1.362(3) no
C20 H20 . .9300 no
C21 C22 . 1.392(3) no
C21 H21 . .9300 no
C22 O28 . 1.344(2) yes
C22 C23 . 1.399(3) no
C23 C24 . 1.398(2) no
C23 C25 . 1.471(3) no
C24 H24 . .9300 no
C25 O27 . 1.239(2) yes
C25 O26 . 1.294(2) yes
O26 H26 . 1.00(2) no
O28 H28 . .91(3) no

loop_
_geom_hbond_atom_site_label_D
_geom_hbond_atom_site_label_H
_geom_hbond_atom_site_label_A
_geom_hbond_site_symmetry_A
_geom_hbond_distance_DH
_geom_hbond_distance_HA
_geom_hbond_distance_DA
_geom_hbond_angle_DHA
N7 H7 O27 2_655 .990(5) 1.968(6) 2.9473(19) 169.6(16)
O26 H26 N1 2_655 1.00(2) 1.62(2) 2.623(2) 173.3(18)
O28 H28 O27 . .91(3) 1.76(3) 2.604(2) 154(3)

loop_
_geom_torsion_atom_site_label_1
_geom_torsion_atom_site_label_2
_geom_torsion_atom_site_label_3
_geom_torsion_atom_site_label_4
_geom_torsion
_geom_torsion_publ_flag
C6 N1 C2 C3 1.1(3) no
C6 N1 C2 N7 -179.82(16) no
N1 C2 C3 C4 -2.4(3) no
N7 C2 C3 C4 178.59(17) no
C2 C3 C4 C5 1.5(3) no
C3 C4 C5 C6 .5(3) no
C2 N1 C6 C5 1.1(3) no
C4 C5 C6 N1 -1.8(3) no
N1 C2 N7 S8 107.13(16) yes
C3 C2 N7 S8 -73.8(2) no
C2 N7 S8 O9 -176.44(12) no
C2 N7 S8 O10 54.42(14) no
C2 N7 S8 C11 -61.00(13) yes
O9 S8 C11 C12 -161.16(15) no
O10 S8 C11 C12 -28.25(17) no
N7 S8 C11 C12 86.38(16) yes
O9 S8 C11 C16 24.96(17) no
O10 S8 C11 C16 157.88(14) no
N7 S8 C11 C16 -87.49(15) no
C16 C11 C12 C13 .4(3) no
S8 C11 C12 C13 -173.40(15) no
C11 C12 C13 C14 1.1(3) no
C12 C13 C14 C15 -2.1(3) no
C12 C13 C14 N17 178.04(18) no
C13 C14 C15 C16 1.5(3) no
N17 C14 C15 C16 -178.65(17) no
C14 C15 C16 C11 .1(3) no
C12 C11 C16 C15 -1.0(3) no
S8 C11 C16 C15 172.71(14) no
C13 C14 N17 N18 -179.93(17) no
C15 C14 N17 N18 .2(3) yes
C14 N17 N18 C19 178.99(14) yes
N17 N18 C19 C24 -179.44(16) no
N17 N18 C19 C20 -.4(3) yes
C24 C19 C20 C21 .9(3) no
N18 C19 C20 C21 -178.10(19) no
C19 C20 C21 C22 .4(3) no
C20 C21 C22 O28 179.3(2) no
C20 C21 C22 C23 -2.0(3) no
O28 C22 C23 C24 -179.13(18) no
C21 C22 C23 C24 2.3(3) no
O28 C22 C23 C25 2.0(3) no
C21 C22 C23 C25 -176.61(18) no
C20 C19 C24 C23 -.6(3) no
N18 C19 C24 C23 178.43(15) no
C22 C23 C24 C19 -.9(3) no
C25 C23 C24 C19 177.92(16) no
C24 C23 C25 O27 173.58(17) no
C22 C23 C25 O27 -7.6(3) yes
C24 C23 C25 O26 -6.3(3) no
C22 C23 C25 O26 172.58(17) yes

loop_
_cod_related_entry_id
_cod_related_entry_database
_cod_related_entry_code
1 ChemSpider 10605946
